data_4335618
loop_
_publ_author_name
'Donghui Yang'
'Suzhi Li'
'Pengtao Ma'
'Jingping Wang'
'Jingyang Niu'

_publ_section_title
;
 Carboxylate-Functionalized Phosphomolybdates: Ligand-Directed
 Conformations
;
_journal_name_full 'Inorganic Chemistry'
_journal_page_first 8987
_journal_page_last 8992
_journal_paper_doi 10.1021/ic401176j
_journal_volume 52
_journal_year 2013
_chemical_formula_sum 'C21 H44 Mo6 N5 O34 P'
_chemical_formula_weight 1517.22
_chemical_name_systematic
;
 ?
;
_space_group_IT_number 2
_symmetry_cell_setting triclinic
_symmetry_space_group_name_Hall '-P 1'
_symmetry_space_group_name_H-M 'P -1'
_atom_sites_solution_hydrogens geom
_atom_sites_solution_primary direct
_atom_sites_solution_secondary difmap
_audit_creation_method SHELXL-97
_cell_angle_alpha 93.372(3)
_cell_angle_beta 105.949(3)
_cell_angle_gamma 91.991(3)
_cell_formula_units_Z 2
_cell_length_a 12.473(2)
_cell_length_b 14.023(2)
_cell_length_c 16.024(2)
_cell_measurement_reflns_used 1493
_cell_measurement_temperature 296(2)
_cell_measurement_theta_max 20.25
_cell_measurement_theta_min 2.74
_cell_volume 2686.4(7)
_computing_cell_refinement 'Bruker SMART'
_computing_data_collection 'Bruker SMART'
_computing_data_reduction 'Bruker SAINT'
_computing_molecular_graphics 'Bruker SHELXTL'
_computing_publication_material 'Bruker SHELXTL'
_computing_structure_refinement 'SHELXL-97 (Sheldrick, 1997)'
_computing_structure_solution 'SHELXS-97 (Sheldrick, 1990)'
_diffrn_ambient_temperature 296(2)
_diffrn_measured_fraction_theta_full 0.988
_diffrn_measured_fraction_theta_max 0.988
_diffrn_measurement_device_type 'CCD area detector'
_diffrn_measurement_method 'phi and omega scans'
_diffrn_radiation_monochromator graphite
_diffrn_radiation_source 'fine-focus sealed tube'
_diffrn_radiation_type MoK\a
_diffrn_radiation_wavelength 0.71073
_diffrn_reflns_av_R_equivalents 0.0285
_diffrn_reflns_av_sigmaI/netI 0.0689
_diffrn_reflns_limit_h_max 14
_diffrn_reflns_limit_h_min -14
_diffrn_reflns_limit_k_max 16
_diffrn_reflns_limit_k_min -16
_diffrn_reflns_limit_l_max 19
_diffrn_reflns_limit_l_min -14
_diffrn_reflns_number 13552
_diffrn_reflns_theta_full 25.00
_diffrn_reflns_theta_max 25.00
_diffrn_reflns_theta_min 1.70
_exptl_absorpt_coefficient_mu 1.480
_exptl_absorpt_correction_T_max 0.8424
_exptl_absorpt_correction_T_min 0.5753
_exptl_absorpt_correction_type multi-scan
_exptl_absorpt_process_details SADABS
_exptl_crystal_colour 'Pale yellow'
_exptl_crystal_density_diffrn 1.876
_exptl_crystal_description Block
_exptl_crystal_F_000 1488
_exptl_crystal_size_max 0.42
_exptl_crystal_size_mid 0.24
_exptl_crystal_size_min 0.12
_refine_diff_density_max 1.537
_refine_diff_density_min -1.031
_refine_diff_density_rms 0.199
_refine_ls_extinction_coef 0.0045(2)
_refine_ls_extinction_expression Fc^*^=kFc[1+0.001xFc^2^\l^3^/sin(2\q)]^-1/4^
_refine_ls_extinction_method SHELXL
_refine_ls_goodness_of_fit_ref 1.018
_refine_ls_hydrogen_treatment mixed
_refine_ls_matrix_type full
_refine_ls_number_parameters 653
_refine_ls_number_reflns 9360
_refine_ls_number_restraints 26
_refine_ls_restrained_S_all 1.017
_refine_ls_R_factor_all 0.0878
_refine_ls_R_factor_gt 0.0626
_refine_ls_shift/su_max 0.001
_refine_ls_shift/su_mean 0.000
_refine_ls_structure_factor_coef Fsqd
_refine_ls_weighting_details 'calc w=1/[\s^2^(Fo^2^)+(0.1217P)^2^+0.0000P] where P=(Fo^2^+2Fc^2^)/3'
_refine_ls_weighting_scheme calc
_refine_ls_wR_factor_gt 0.1799
_refine_ls_wR_factor_ref 0.1958
_reflns_number_gt 6566
_reflns_number_total 9360
_reflns_threshold_expression >2sigma(I)
_cod_data_source_file ic401176j_si_002_1.cif
_cod_data_source_block 1
_cod_original_cell_volume 2686.5(7)
_cod_database_code 4335618

loop_
_symmetry_equiv_pos_as_xyz
'x, y, z'
'-x, -y, -z'

loop_
_atom_site_label
_atom_site_type_symbol
_atom_site_fract_x
_atom_site_fract_y
_atom_site_fract_z
_atom_site_U_iso_or_equiv
_atom_site_adp_type
_atom_site_occupancy
_atom_site_symmetry_multiplicity
_atom_site_calc_flag
_atom_site_refinement_flags
Mo1 Mo 0.82837(3) 0.51659(3) 0.75649(3) 0.04818(12) Uani 1 1 d .
Mo2 Mo 0.92005(3) 0.32227(3) 0.63835(3) 0.04594(11) Uani 1 1 d .
Mo3 Mo 0.88792(3) 0.09311(3) 0.68594(3) 0.04440(11) Uani 1 1 d .
Mo4 Mo 0.77133(3) 0.04709(3) 0.86289(3) 0.04561(11) Uani 1 1 d .
Mo5 Mo 0.69942(4) 0.22523(3) 0.98340(3) 0.05246(12) Uani 1 1 d .
Mo6 Mo 0.71641(5) 0.46810(3) 0.91977(3) 0.06163(15) Uani 1 1 d .
P1 P 0.77485(9) 0.27603(7) 0.79130(7) 0.0365(3) Uani 1 1 d DU
O1 O 0.9614(3) 0.5218(3) 0.8192(3) 0.0856(14) Uani 1 1 d .
O2 O 0.8400(2) 0.4256(2) 0.66696(19) 0.0443(8) Uani 1 1 d .
O3 O 0.6483(2) 0.4795(2) 0.69300(19) 0.0491(9) Uani 1 1 d .
O4 O 0.8182(3) 0.6191(2) 0.7042(2) 0.0648(11) Uani 1 1 d .
O5 O 0.7984(2) 0.3798(2) 0.82712(19) 0.0481(9) Uani 1 1 d D
O6 O 0.7650(3) 0.5583(2) 0.8498(2) 0.0639(11) Uani 1 1 d .
O7 O 0.7462(2) 0.2755(2) 0.56307(19) 0.0471(9) Uani 1 1 d .
O8 O 0.9470(3) 0.3582(2) 0.5476(2) 0.0652(10) Uani 1 1 d .
O9 O 1.0424(2) 0.3483(2) 0.7168(2) 0.0643(11) Uani 1 1 d .
O10 O 0.8540(2) 0.24605(19) 0.74043(19) 0.0422(6) Uani 1 1 d DU
O11 O 0.9390(2) 0.1864(2) 0.6202(2) 0.0517(9) Uani 1 1 d .
O12 O 0.8943(3) -0.0084(2) 0.6262(2) 0.0684(11) Uani 1 1 d .
O13 O 1.0057(2) 0.0957(2) 0.7696(2) 0.0571(10) Uani 1 1 d .
O14 O 0.7262(2) 0.1225(2) 0.5944(2) 0.0492(9) Uani 1 1 d .
O15 O 0.7872(2) 0.05036(19) 0.74836(18) 0.0415(8) Uani 1 1 d .
O16 O 0.9088(3) 0.0494(3) 0.9167(2) 0.0671(11) Uani 1 1 d .
O17 O 0.5970(2) 0.0781(2) 0.78862(19) 0.0479(9) Uani 1 1 d U
O18 O 0.7301(3) -0.0693(2) 0.8603(2) 0.0691(12) Uani 1 1 d .
O19 O 0.7764(2) 0.2099(2) 0.86321(18) 0.0460(9) Uani 1 1 d D
O20 O 0.7192(3) 0.0931(2) 0.96092(19) 0.0547(9) Uani 1 1 d .
O21 O 0.6210(3) 0.2196(3) 1.0550(2) 0.0751(12) Uani 1 1 d .
O22 O 0.8278(3) 0.2580(3) 1.0500(2) 0.0710(12) Uani 1 1 d .
O23 O 0.5444(3) 0.1878(2) 0.8749(2) 0.0594(8) Uani 1 1 d U
O24 O 0.6628(3) 0.3453(2) 0.93812(19) 0.0538(9) Uani 1 1 d .
O25 O 0.6328(5) 0.5377(3) 0.9616(2) 0.1158(17) Uani 1 1 d .
O26 O 0.8365(4) 0.4728(3) 1.0007(2) 0.0962(17) Uani 1 1 d .
O27 O 0.5747(3) 0.4416(2) 0.80038(19) 0.0580(10) Uani 1 1 d .
O28 O 0.2647(3) 0.1572(3) 0.3169(2) 0.0712(12) Uani 1 1 d .
H28A H 0.2485 0.1014 0.2982 0.107 Uiso 1 1 calc R
O29 O 0.1150(3) 0.1528(3) 0.5556(2) 0.0766(13) Uani 1 1 d .
H29A H 0.0656 0.1633 0.5792 0.115 Uiso 1 1 calc R
O30 O 0.1398(3) 0.4276(4) 0.4809(4) 0.116(2) Uani 1 1 d .
H30A H 0.0937 0.4083 0.5046 0.173 Uiso 1 1 calc R
C1 C 0.5800(4) 0.1871(3) 0.4908(3) 0.0464(12) Uani 1 1 d .
C2 C 0.5140(4) 0.2633(3) 0.4717(3) 0.0537(15) Uani 1 1 d .
H2A H 0.5411 0.3234 0.4985 0.064 Uiso 1 1 calc R
C3 C 0.4100(4) 0.2542(3) 0.4148(4) 0.0625(17) Uani 1 1 d .
H3A H 0.3666 0.3070 0.4031 0.075 Uiso 1 1 calc R
C4 C 0.3698(4) 0.1640(3) 0.3744(3) 0.0514(11) Uani 1 1 d U
C5 C 0.4325(4) 0.0850(4) 0.3936(3) 0.0576(13) Uani 1 1 d U
H5A H 0.4060 0.0247 0.3673 0.069 Uiso 1 1 calc R
C6 C 0.5340(4) 0.0986(3) 0.4521(3) 0.0559(15) Uani 1 1 d .
H6A H 0.5755 0.0453 0.4673 0.067 Uiso 1 1 calc R
C7 C 0.6912(3) 0.1962(3) 0.5534(3) 0.0421(12) Uani 1 1 d .
C8 C 0.4180(3) 0.1386(3) 0.7391(3) 0.0456(12) Uani 1 1 d .
C9 C 0.3236(4) 0.1642(4) 0.7649(3) 0.0563(14) Uani 1 1 d .
H9B H 0.3292 0.1798 0.8232 0.068 Uiso 1 1 calc R
C10 C 0.2219(4) 0.1659(4) 0.7023(3) 0.0578(15) Uani 1 1 d .
H10A H 0.1583 0.1797 0.7194 0.069 Uiso 1 1 calc R
C11 C 0.2139(4) 0.1479(4) 0.6174(3) 0.0555(14) Uani 1 1 d .
C12 C 0.3064(4) 0.1244(4) 0.5909(3) 0.0684(18) Uani 1 1 d .
H12B H 0.3004 0.1135 0.5319 0.082 Uiso 1 1 calc R
C13 C 0.4058(4) 0.1172(4) 0.6503(3) 0.0576(14) Uani 1 1 d .
H13B H 0.4668 0.0978 0.6321 0.069 Uiso 1 1 calc R
C14 C 0.5273(4) 0.1330(3) 0.8059(3) 0.0441(10) Uani 1 1 d U
C15 C 0.4522(3) 0.4496(3) 0.6591(3) 0.0427(12) Uani 1 1 d .
C16 C 0.3659(4) 0.4040(4) 0.6785(4) 0.0684(17) Uani 1 1 d .
H16B H 0.3773 0.3782 0.7322 0.082 Uiso 1 1 calc R
C17 C 0.2602(4) 0.3950(4) 0.6194(4) 0.0747(19) Uani 1 1 d .
H17A H 0.2010 0.3622 0.6317 0.090 Uiso 1 1 calc R
C18 C 0.2472(4) 0.4367(4) 0.5421(4) 0.0736(19) Uani 1 1 d .
C19 C 0.3312(5) 0.4841(5) 0.5233(4) 0.080(2) Uani 1 1 d .
H19A H 0.3193 0.5130 0.4709 0.096 Uiso 1 1 calc R
C20 C 0.4345(4) 0.4901(4) 0.5813(3) 0.0623(16) Uani 1 1 d .
H20A H 0.4936 0.5219 0.5678 0.075 Uiso 1 1 calc R
C21 C 0.5677(4) 0.4579(3) 0.7216(3) 0.0465(12) Uani 1 1 d .
N1 N 0.0782(5) 0.2303(4) 0.3810(4) 0.104(2) Uani 1 1 d .
N2 N 0.6752(5) 0.7813(4) 0.0046(4) 0.099(2) Uani 1 1 d .
N3 N 0.6595(6) 0.7252(3) 0.8274(4) 0.104(2) Uani 1 1 d .
N4 N 0.0240(5) 0.3492(4) 0.0133(4) 0.105(2) Uani 1 1 d .
N5 N 0.5811(5) 0.6459(4) 0.0871(4) 0.1037(19) Uani 1 1 d .
O1W O 0.7482(6) 0.3071(6) 0.3778(5) 0.082(3) Uani 0.50 1 d P
O2W O 0.9257(6) 0.4300(7) 0.3576(5) 0.093(3) Uani 0.50 1 d P
O3W O 0.1038(7) 0.2665(6) 0.8858(5) 0.079(3) Uani 0.50 1 d P
O4W O 0.8786(10) 0.1038(8) 0.4275(8) 0.0480(11) Uani 0.25 1 d PU
O5W O 0.4612(10) 0.9038(9) 0.8106(8) 0.0500(11) Uani 0.25 1 d PU
O6W O 0.4369(9) 0.7036(8) 0.7665(8) 0.048(4) Uani 0.25 1 d P
O7W O 0.4063(8) 0.5679(8) 0.8785(7) 0.043(3) Uani 0.25 1 d PU
O8W O 0.1929(18) 0.5042(15) 0.8246(14) 0.115 Uiso 0.25 1 d P
O9W O 0.0588(17) 0.1661(14) 0.0772(13) 0.111 Uiso 0.25 1 d P
O10W O 0.2080(18) 0.9256(15) 0.7599(14) 0.116 Uiso 0.25 1 d P
O11W O 0.4364(18) 1.0420(15) 1.0092(13) 0.113 Uiso 0.25 1 d P
O12W O 0.1096(18) 0.7372(15) 0.7696(14) 0.118 Uiso 0.25 1 d P
O13W O 0.1002(17) 0.9400(15) 0.8744(14) 0.116 Uiso 0.25 1 d P
H1 H 0.6715(9) 0.2691(8) 0.7376(7) 0.139 Uiso 1 1 d D

loop_
_atom_site_aniso_label
_atom_site_aniso_U_11
_atom_site_aniso_U_22
_atom_site_aniso_U_33
_atom_site_aniso_U_23
_atom_site_aniso_U_13
_atom_site_aniso_U_12
Mo1 0.0489(2) 0.03686(19) 0.0506(2) 0.00553(17) 0.00065(18) -0.00569(17)
Mo2 0.02912(16) 0.0476(2) 0.0638(2) 0.01086(18) 0.01616(16) -0.00014(16)
Mo3 0.03427(17) 0.04251(19) 0.0576(2) 0.00664(17) 0.01333(16) 0.00840(16)
Mo4 0.0468(2) 0.03796(18) 0.0503(2) 0.01014(16) 0.00893(17) 0.00332(16)
Mo5 0.0724(3) 0.0460(2) 0.03810(19) 0.00520(16) 0.01380(18) -0.0008(2)
Mo6 0.1048(3) 0.0391(2) 0.0366(2) -0.00167(17) 0.0131(2) 0.0040(2)
P1 0.0356(4) 0.0341(5) 0.0376(5) 0.0044(4) 0.0065(4) 0.0001(4)
O1 0.074(2) 0.066(2) 0.085(3) 0.015(2) -0.029(2) -0.024(2)
O2 0.0298(13) 0.0501(16) 0.0534(16) 0.0126(13) 0.0105(12) 0.0002(13)
O3 0.0401(15) 0.0651(19) 0.0432(15) 0.0063(14) 0.0127(12) 0.0055(14)
O4 0.082(2) 0.0372(16) 0.073(2) 0.0122(15) 0.0175(18) -0.0009(16)
O5 0.0492(17) 0.0430(16) 0.0476(16) 0.0034(13) 0.0061(14) -0.0002(14)
O6 0.099(3) 0.0402(16) 0.0495(18) -0.0005(14) 0.0157(18) 0.0021(18)
O7 0.0387(15) 0.0417(15) 0.0579(17) 0.0098(13) 0.0075(13) 0.0003(13)
O8 0.0624(18) 0.066(2) 0.080(2) 0.0200(17) 0.0386(15) 0.0071(17)
O9 0.0305(15) 0.066(2) 0.092(2) 0.0104(19) 0.0097(16) -0.0012(15)
O10 0.0308(8) 0.0396(14) 0.0568(12) 0.0088(11) 0.0119(7) 0.0027(11)
O11 0.0402(14) 0.0539(17) 0.0663(18) 0.0072(15) 0.0227(13) 0.0061(14)
O12 0.080(2) 0.060(2) 0.076(2) 0.0019(17) 0.0374(17) 0.0201(17)
O13 0.0290(14) 0.068(2) 0.074(2) 0.0162(17) 0.0111(14) 0.0040(14)
O14 0.0437(16) 0.0423(15) 0.0565(18) 0.0113(14) 0.0040(14) -0.0021(14)
O15 0.0331(13) 0.0372(14) 0.0531(16) 0.0096(12) 0.0089(12) 0.0025(12)
O16 0.060(2) 0.074(2) 0.059(2) 0.0196(17) -0.0027(17) 0.0161(17)
O17 0.0362(14) 0.0501(17) 0.0582(17) -0.0001(14) 0.0151(13) 0.0058(13)
O18 0.094(2) 0.0438(17) 0.073(2) 0.0133(16) 0.0276(19) 0.0033(18)
O19 0.0510(16) 0.0430(15) 0.0415(15) 0.0075(12) 0.0077(13) 0.0011(14)
O20 0.0740(19) 0.0481(17) 0.0461(16) 0.0117(13) 0.0223(14) -0.0025(16)
O21 0.115(3) 0.075(2) 0.0464(16) 0.0008(16) 0.0426(17) -0.010(2)
O22 0.083(3) 0.068(2) 0.0469(19) 0.0055(17) -0.0070(18) -0.006(2)
O23 0.0530(18) 0.0642(15) 0.0583(10) -0.0132(8) 0.0146(15) 0.0028(16)
O24 0.0760(19) 0.0481(17) 0.0419(15) 0.0071(13) 0.0226(14) 0.0096(15)
O25 0.242(5) 0.062(2) 0.063(2) 0.0033(17) 0.070(2) 0.052(3)
O26 0.145(4) 0.068(2) 0.044(2) -0.0027(18) -0.023(2) -0.026(3)
O27 0.0657(19) 0.069(2) 0.0428(16) 0.0133(15) 0.0189(14) 0.0117(17)
O28 0.0447(18) 0.069(2) 0.082(3) -0.0033(19) -0.0091(18) -0.0011(17)
O29 0.0400(17) 0.120(3) 0.068(2) -0.005(2) 0.0107(16) 0.0227(19)
O30 0.050(2) 0.132(4) 0.134(4) -0.018(3) -0.021(3) 0.011(3)
C1 0.044(2) 0.049(2) 0.048(2) 0.0053(19) 0.0157(19) 0.000(2)
C2 0.046(3) 0.035(2) 0.070(3) 0.002(2) 0.000(2) 0.001(2)
C3 0.044(3) 0.046(3) 0.093(4) 0.009(3) 0.009(3) 0.005(2)
C4 0.0328(15) 0.0604(10) 0.058(3) 0.005(2) 0.0084(18) -0.0041(9)
C5 0.044(2) 0.0524(14) 0.065(3) 0.002(2) -0.003(2) -0.0070(11)
C6 0.057(3) 0.038(2) 0.062(3) 0.001(2) 0.001(2) 0.001(2)
C7 0.036(2) 0.053(2) 0.038(2) 0.0041(19) 0.0106(17) 0.0042(19)
C8 0.0328(19) 0.052(2) 0.055(2) -0.003(2) 0.0196(17) 0.0001(19)
C9 0.043(2) 0.075(3) 0.058(3) -0.003(2) 0.0256(19) 0.011(2)
C10 0.033(2) 0.073(3) 0.070(3) -0.008(2) 0.020(2) 0.006(2)
C11 0.042(2) 0.071(3) 0.057(3) 0.004(2) 0.017(2) 0.014(2)
C12 0.047(3) 0.111(4) 0.048(3) -0.001(3) 0.015(2) 0.015(3)
C13 0.039(2) 0.083(3) 0.055(3) 0.000(2) 0.0199(19) 0.021(2)
C14 0.040(2) 0.0456(19) 0.0456(13) 0.0021(10) 0.0105(18) -0.0017(18)
C15 0.037(2) 0.045(2) 0.048(2) 0.0050(18) 0.0127(18) 0.0112(18)
C16 0.047(3) 0.068(3) 0.095(4) 0.034(3) 0.021(2) 0.011(2)
C17 0.043(3) 0.059(3) 0.121(5) 0.014(3) 0.021(3) 0.007(2)
C18 0.047(3) 0.068(3) 0.091(4) -0.008(3) -0.005(3) 0.017(3)
C19 0.048(3) 0.130(5) 0.058(3) 0.011(3) 0.007(3) 0.009(3)
C20 0.058(3) 0.080(3) 0.053(3) 0.016(2) 0.018(2) 0.014(3)
C21 0.052(2) 0.045(2) 0.045(2) 0.0089(19) 0.0159(19) 0.010(2)
N1 0.085(4) 0.084(3) 0.140(5) 0.030(3) 0.020(4) 0.002(3)
N2 0.124(4) 0.089(4) 0.091(3) -0.003(3) 0.044(3) -0.019(3)
N3 0.149(5) 0.052(3) 0.115(4) 0.025(3) 0.036(4) 0.021(3)
N4 0.101(4) 0.073(3) 0.126(5) -0.017(3) 0.017(4) -0.026(3)
N5 0.142(4) 0.086(3) 0.109(3) -0.007(3) 0.078(3) 0.028(3)
O1W 0.088(5) 0.109(6) 0.061(4) 0.009(4) 0.041(3) -0.010(5)
O2W 0.045(4) 0.142(7) 0.087(5) 0.053(5) 0.005(4) -0.011(4)
O3W 0.081(5) 0.095(5) 0.050(4) -0.017(4) 0.004(4) 0.018(4)
O4W 0.0471(15) 0.0491(15) 0.0472(15) 0.0020(12) 0.0128(11) 0.0006(12)
O5W 0.0502(15) 0.0490(15) 0.0510(15) 0.0056(12) 0.0139(11) 0.0003(12)
O6W 0.034(6) 0.052(7) 0.053(7) -0.011(6) 0.009(5) -0.016(5)
O7W 0.031(4) 0.044(5) 0.055(5) -0.016(4) 0.021(3) 0.002(4)

loop_
_atom_type_symbol
_atom_type_description
_atom_type_scat_dispersion_real
_atom_type_scat_dispersion_imag
_atom_type_scat_source
C C 0.0033 0.0016 'International Tables Vol C Tables 4.2.6.8 and 6.1.1.4'
H H 0.0000 0.0000 'International Tables Vol C Tables 4.2.6.8 and 6.1.1.4'
N N 0.0061 0.0033 'International Tables Vol C Tables 4.2.6.8 and 6.1.1.4'
O O 0.0106 0.0060 'International Tables Vol C Tables 4.2.6.8 and 6.1.1.4'
P P 0.1023 0.0942 'International Tables Vol C Tables 4.2.6.8 and 6.1.1.4'
Mo Mo -1.6832 0.6857 'International Tables Vol C Tables 4.2.6.8 and 6.1.1.4'

loop_
_geom_angle_atom_site_label_1
_geom_angle_atom_site_label_2
_geom_angle_atom_site_label_3
_geom_angle
O1 Mo1 O4 104.07(18)
O1 Mo1 O2 99.41(17)
O4 Mo1 O2 101.11(15)
O1 Mo1 O6 95.35(19)
O4 Mo1 O6 98.65(16)
O2 Mo1 O6 151.57(13)
O1 Mo1 O3 165.82(16)
O4 Mo1 O3 89.89(14)
O2 Mo1 O3 80.00(11)
O6 Mo1 O3 79.81(13)
O1 Mo1 O5 87.34(15)
O4 Mo1 O5 166.57(15)
O2 Mo1 O5 83.65(12)
O6 Mo1 O5 72.86(12)
O3 Mo1 O5 78.50(11)
O8 Mo2 O9 103.65(17)
O8 Mo2 O2 100.94(15)
O9 Mo2 O2 97.99(14)
O8 Mo2 O11 98.32(16)
O9 Mo2 O11 97.20(14)
O2 Mo2 O11 151.84(13)
O8 Mo2 O7 90.53(14)
O9 Mo2 O7 165.82(16)
O2 Mo2 O7 78.90(11)
O11 Mo2 O7 80.58(11)
O8 Mo2 O10 166.25(13)
O9 Mo2 O10 88.27(14)
O2 Mo2 O10 83.86(12)
O11 Mo2 O10 73.04(12)
O7 Mo2 O10 77.67(10)
O12 Mo3 O13 103.68(16)
O12 Mo3 O15 100.13(16)
O13 Mo3 O15 96.92(14)
O12 Mo3 O11 100.69(16)
O13 Mo3 O11 97.17(14)
O15 Mo3 O11 151.25(12)
O12 Mo3 O14 90.64(14)
O13 Mo3 O14 165.66(14)
O15 Mo3 O14 79.52(12)
O11 Mo3 O14 80.64(12)
O12 Mo3 O10 167.38(14)
O13 Mo3 O10 87.83(13)
O15 Mo3 O10 83.31(11)
O11 Mo3 O10 72.33(12)
O14 Mo3 O10 77.98(10)
O18 Mo4 O16 103.11(18)
O18 Mo4 O15 99.37(15)
O16 Mo4 O15 97.59(15)
O18 Mo4 O20 97.72(16)
O16 Mo4 O20 96.97(16)
O15 Mo4 O20 154.37(12)
O18 Mo4 O17 89.45(15)
O16 Mo4 O17 167.42(15)
O15 Mo4 O17 79.32(12)
O20 Mo4 O17 81.89(12)
O18 Mo4 O19 164.17(16)
O16 Mo4 O19 91.24(14)
O15 Mo4 O19 85.12(11)
O20 Mo4 O19 73.59(12)
O17 Mo4 O19 76.39(10)
O22 Mo5 O21 102.05(18)
O22 Mo5 O24 98.11(15)
O21 Mo5 O24 101.24(17)
O22 Mo5 O20 99.47(16)
O21 Mo5 O20 101.06(16)
O24 Mo5 O20 147.90(13)
O22 Mo5 O23 169.07(17)
O21 Mo5 O23 88.69(15)
O24 Mo5 O23 77.57(13)
O20 Mo5 O23 80.16(13)
O22 Mo5 O19 89.87(15)
O21 Mo5 O19 167.17(13)
O24 Mo5 O19 81.49(12)
O20 Mo5 O19 71.94(12)
O23 Mo5 O19 79.60(11)
O26 Mo6 O25 103.4(2)
O26 Mo6 O24 97.13(16)
O25 Mo6 O24 100.18(19)
O26 Mo6 O6 96.65(18)
O25 Mo6 O6 99.56(19)
O24 Mo6 O6 152.55(13)
O26 Mo6 O27 168.85(18)
O25 Mo6 O27 87.76(17)
O24 Mo6 O27 79.73(12)
O6 Mo6 O27 82.18(13)
O26 Mo6 O5 90.94(18)
O25 Mo6 O5 164.84(15)
O24 Mo6 O5 82.75(13)
O6 Mo6 O5 73.40(13)
O27 Mo6 O5 78.08(11)
O10 P1 O19 111.21(17)
O10 P1 O5 111.64(18)
O19 P1 O5 111.28(17)
O10 P1 H1 108.3(5)
O19 P1 H1 107.1(5)
O5 P1 H1 107.1(5)
Mo2 O2 Mo1 145.27(15)
C21 O3 Mo1 133.3(3)
P1 O5 Mo6 129.48(19)
P1 O5 Mo1 129.53(18)
Mo6 O5 Mo1 91.96(10)
Mo6 O6 Mo1 121.52(16)
C7 O7 Mo2 132.4(3)
P1 O10 Mo2 131.67(16)
P1 O10 Mo3 130.85(16)
Mo2 O10 Mo3 92.45(11)
Mo3 O11 Mo2 122.03(17)
C7 O14 Mo3 132.4(3)
Mo4 O15 Mo3 141.98(14)
C14 O17 Mo4 132.2(3)
P1 O19 Mo4 131.29(17)
P1 O19 Mo5 130.70(17)
Mo4 O19 Mo5 92.40(11)
Mo5 O20 Mo4 121.88(16)
C14 O23 Mo5 131.3(3)
Mo5 O24 Mo6 146.60(19)
C21 O27 Mo6 130.4(3)
C4 O28 H28A 109.5
C11 O29 H29A 109.5
C18 O30 H30A 109.5
C2 C1 C6 116.6(4)
C2 C1 C7 122.4(4)
C6 C1 C7 120.9(4)
C3 C2 C1 122.2(4)
C3 C2 H2A 118.9
C1 C2 H2A 118.9
C2 C3 C4 118.7(4)
C2 C3 H3A 120.6
C4 C3 H3A 120.6
O28 C4 C5 121.9(4)
O28 C4 C3 117.3(4)
C5 C4 C3 120.8(4)
C6 C5 C4 117.5(4)
C6 C5 H5A 121.2
C4 C5 H5A 121.2
C5 C6 C1 124.0(5)
C5 C6 H6A 118.0
C1 C6 H6A 118.0
O7 C7 O14 124.4(4)
O7 C7 C1 118.3(4)
O14 C7 C1 117.3(4)
C9 C8 C13 118.3(4)
C9 C8 C14 119.9(4)
C13 C8 C14 121.8(4)
C10 C9 C8 119.1(4)
C10 C9 H9B 120.4
C8 C9 H9B 120.4
C11 C10 C9 121.0(5)
C11 C10 H10A 119.5
C9 C10 H10A 119.5
C10 C11 O29 121.2(4)
C10 C11 C12 120.5(4)
O29 C11 C12 118.3(4)
C13 C12 C11 120.2(5)
C13 C12 H12B 119.9
C11 C12 H12B 119.9
C12 C13 C8 120.7(5)
C12 C13 H13B 119.6
C8 C13 H13B 119.6
O17 C14 O23 125.0(4)
O17 C14 C8 118.1(4)
O23 C14 C8 116.8(4)
C16 C15 C20 119.4(4)
C16 C15 C21 121.7(4)
C20 C15 C21 118.9(4)
C15 C16 C17 121.1(5)
C15 C16 H16B 119.5
C17 C16 H16B 119.5
C18 C17 C16 117.2(5)
C18 C17 H17A 121.4
C16 C17 H17A 121.4
C19 C18 C17 122.3(5)
C19 C18 O30 119.9(6)
C17 C18 O30 117.8(5)
C18 C19 C20 119.5(6)
C18 C19 H19A 120.3
C20 C19 H19A 120.3
C19 C20 C15 120.6(5)
C19 C20 H20A 119.7
C15 C20 H20A 119.7
O3 C21 O27 125.2(4)
O3 C21 C15 118.4(4)
O27 C21 C15 116.4(4)

loop_
_geom_bond_atom_site_label_1
_geom_bond_atom_site_label_2
_geom_bond_distance
Mo1 O1 1.684(4)
Mo1 O4 1.698(3)
Mo1 O2 1.903(3)
Mo1 O6 1.944(4)
Mo1 O3 2.225(3)
Mo1 O5 2.354(3)
Mo2 O8 1.681(4)
Mo2 O9 1.702(3)
Mo2 O2 1.892(3)
Mo2 O11 1.943(3)
Mo2 O7 2.227(3)
Mo2 O10 2.320(3)
Mo3 O12 1.685(3)
Mo3 O13 1.692(3)
Mo3 O15 1.909(3)
Mo3 O11 1.923(3)
Mo3 O14 2.212(3)
Mo3 O10 2.364(3)
Mo4 O18 1.689(3)
Mo4 O16 1.693(3)
Mo4 O15 1.902(3)
Mo4 O20 1.944(3)
Mo4 O17 2.245(3)
Mo4 O19 2.281(3)
Mo5 O22 1.693(4)
Mo5 O21 1.704(4)
Mo5 O24 1.893(3)
Mo5 O20 1.904(3)
Mo5 O23 2.239(3)
Mo5 O19 2.378(3)
Mo6 O26 1.687(4)
Mo6 O25 1.694(5)
Mo6 O24 1.894(3)
Mo6 O6 1.927(4)
Mo6 O27 2.221(3)
Mo6 O5 2.343(3)
P1 O10 1.499(3)
P1 O19 1.518(3)
P1 O5 1.520(3)
P1 H1 1.335(11)
O3 C21 1.249(6)
O7 C7 1.265(5)
O14 C7 1.284(5)
O17 C14 1.256(5)
O23 C14 1.272(5)
O27 C21 1.277(5)
O28 C4 1.376(5)
O28 H28A 0.8200
O29 C11 1.360(5)
O29 H29A 0.8200
O30 C18 1.423(6)
O30 H30A 0.8200
C1 C2 1.370(6)
C1 C6 1.385(6)
C1 C7 1.467(6)
C2 C3 1.362(6)
C2 H2A 0.9300
C3 C4 1.398(7)
C3 H3A 0.9300
C4 C5 1.378(7)
C5 C6 1.352(6)
C5 H5A 0.9300
C6 H6A 0.9300
C8 C9 1.401(6)
C8 C13 1.403(7)
C8 C14 1.493(6)
C9 C10 1.386(6)
C9 H9B 0.9300
C10 C11 1.345(7)
C10 H10A 0.9300
C11 C12 1.378(7)
C12 C13 1.351(6)
C12 H12B 0.9300
C13 H13B 0.9300
C15 C16 1.349(7)
C15 C20 1.366(7)
C15 C21 1.508(6)
C16 C17 1.393(7)
C16 H16B 0.9300
C17 C18 1.371(9)
C17 H17A 0.9300
C18 C19 1.335(9)
C19 C20 1.363(7)
C19 H19A 0.9300
C20 H20A 0.9300
